data_7707614
loop_
_publ_author_name
'Garg, Palak'
'Dange, Deepak'
'Jones, Cameron'

_publ_section_title
;
 Bulky arene-bridged bis(amide) and bis(amidinate) complexes of
 germanium(II) and tin(II).
;
_journal_issue 26
_journal_name_full 'Dalton transactions (Cambridge, England : 2003)'
_journal_page_first 9118
_journal_page_last 9122
_journal_paper_doi 10.1039/d1dt01642c
_journal_volume 50
_journal_year 2021
_chemical_formula_sum 'C48 H92 N4 Si4 Sn2'
_chemical_formula_weight 1074.99
_space_group_crystal_system triclinic
_space_group_IT_number 2
_space_group_name_Hall '-P 1'
_space_group_name_H-M_alt 'P -1'
_atom_sites_solution_hydrogens geom
_audit_creation_method SHELXL-2016/6
_audit_update_record
;
2021-06-08 deposited with the CCDC.	2021-06-08 downloaded from the CCDC.
;
_cell_angle_alpha 111.3240(10)
_cell_angle_beta 104.1690(10)
_cell_angle_gamma 90.3260(10)
_cell_formula_units_Z 1
_cell_length_a 7.9922(4)
_cell_length_b 12.3215(6)
_cell_length_c 15.2347(8)
_cell_measurement_reflns_used 5009
_cell_measurement_temperature 123(2)
_cell_measurement_theta_max 25.49
_cell_measurement_theta_min 3.00
_cell_volume 1347.56(12)
_computing_cell_refinement 'CrysAlisPro 1.171.39.46 (Rigaku OD, 2018)'
_computing_data_collection 'CrysAlisPro 1.171.39.46 (Rigaku OD, 2018)'
_computing_data_reduction 'CrysAlisPro 1.171.39.46 (Rigaku OD, 2018)'
_computing_molecular_graphics xseed
_computing_publication_material Ciftab
_computing_structure_refinement 'SHELXL-2016/6 (Sheldrick, 2016)'
_computing_structure_solution 'SHELXT 2014/5 (Sheldrick, 2014)'
_diffrn_ambient_temperature 123(2)
_diffrn_measured_fraction_theta_full 0.998
_diffrn_measured_fraction_theta_max 0.998
_diffrn_measurement_device_type 'XtaLAB Synergy, Dualflex, HyPix'
_diffrn_radiation_type MoK\a
_diffrn_radiation_wavelength 0.71073
_diffrn_reflns_av_R_equivalents 0.0202
_diffrn_reflns_av_unetI/netI 0.0252
_diffrn_reflns_Laue_measured_fraction_full 0.998
_diffrn_reflns_Laue_measured_fraction_max 0.998
_diffrn_reflns_limit_h_max 9
_diffrn_reflns_limit_h_min -9
_diffrn_reflns_limit_k_max 14
_diffrn_reflns_limit_k_min -14
_diffrn_reflns_limit_l_max 13
_diffrn_reflns_limit_l_min -18
_diffrn_reflns_number 15024
_diffrn_reflns_point_group_measured_fraction_full 0.998
_diffrn_reflns_point_group_measured_fraction_max 0.998
_diffrn_reflns_theta_full 25.242
_diffrn_reflns_theta_max 25.498
_diffrn_reflns_theta_min 3.030
_diffrn_source 'micro-focus sealed X-ray tube'
_exptl_absorpt_coefficient_mu 1.050
_exptl_absorpt_correction_T_max 1.000
_exptl_absorpt_correction_T_min 0.926
_exptl_absorpt_correction_type multi-scan
_exptl_absorpt_process_details
;
CrysAlisPro 1.171.39.46 (Rigaku Oxford Diffraction, 2018)
Empirical absorption correction using spherical harmonics,
 implemented in SCALE3 ABSPACK scaling algorithm.
;
_exptl_crystal_colour red
_exptl_crystal_density_diffrn 1.325
_exptl_crystal_description block
_exptl_crystal_F_000 564
_exptl_crystal_size_max 0.250
_exptl_crystal_size_mid 0.220
_exptl_crystal_size_min 0.180
_refine_diff_density_max 0.414
_refine_diff_density_min -0.372
_refine_diff_density_rms 0.056
_refine_ls_extinction_method none
_refine_ls_goodness_of_fit_ref 1.037
_refine_ls_hydrogen_treatment constr
_refine_ls_matrix_type full
_refine_ls_number_parameters 274
_refine_ls_number_reflns 5009
_refine_ls_number_restraints 0
_refine_ls_restrained_S_all 1.037
_refine_ls_R_factor_all 0.0242
_refine_ls_R_factor_gt 0.0205
_refine_ls_shift/su_max 0.002
_refine_ls_shift/su_mean 0.000
_refine_ls_structure_factor_coef Fsqd
_refine_ls_weighting_details 'w=1/[\s^2^(Fo^2^)+(0.0167P)^2^+0.7905P] where P=(Fo^2^+2Fc^2^)/3'
_refine_ls_weighting_scheme calc
_refine_ls_wR_factor_gt 0.0441
_refine_ls_wR_factor_ref 0.0456
_reflns_Friedel_coverage 0.000
_reflns_number_gt 4584
_reflns_number_total 5009
_reflns_threshold_expression 'I > 2\s(I)'
_cod_data_source_file d1dt01642c2.cif
_cod_data_source_block Cj1493
_cod_depositor_comments 'Adding full bibliography for 7707610--7707619.cif.'
_cod_database_code 7707614
_shelx_shelxl_version_number 2016/6
_shelx_space_group_comment
;
The symmetry employed for this shelxl refinement is uniquely defined
by the following loop, which should always be used as a source of
symmetry information in preference to the above space-group names.
They are only intended as comments.
;
_shelx_estimated_absorpt_t_min 0.779
_shelx_estimated_absorpt_t_max 0.834

loop_
_space_group_symop_operation_xyz
'x, y, z'
'-x, -y, -z'

loop_
_atom_site_label
_atom_site_type_symbol
_atom_site_fract_x
_atom_site_fract_y
_atom_site_fract_z
_atom_site_U_iso_or_equiv
_atom_site_adp_type
_atom_site_occupancy
_atom_site_site_symmetry_order
_atom_site_calc_flag
_atom_site_refinement_flags_posn
_atom_site_refinement_flags_adp
_atom_site_refinement_flags_occupancy
_atom_site_disorder_assembly
_atom_site_disorder_group
Sn1 Sn 0.53829(2) 0.02665(2) 0.77849(2) 0.01686(5) Uani 1 1 d . . . . .
Si1 Si 0.83796(6) 0.23804(4) 0.82787(4) 0.01182(11) Uani 1 1 d . . . . .
N1 N 0.67405(19) 0.13458(12) 0.73561(11) 0.0125(3) Uani 1 1 d . . . . .
C1 C 1.0112(3) 0.04947(19) 0.87376(16) 0.0318(5) Uani 1 1 d . . . . .
H1A H 1.107777 0.059056 0.847169 0.048 Uiso 1 1 calc R U . . .
H1B H 0.916951 -0.004406 0.821334 0.048 Uiso 1 1 calc R U . . .
H1C H 1.051005 0.017528 0.924676 0.048 Uiso 1 1 calc R U . . .
Si2 Si 0.67050(6) 0.24178(4) 0.33772(4) 0.01164(11) Uani 1 1 d . . . . .
N2 N 0.58187(19) 0.11629(12) 0.34683(10) 0.0112(3) Uani 1 1 d . . . . .
C2 C 0.9453(3) 0.16888(16) 0.91778(14) 0.0188(4) Uani 1 1 d . . . . .
H2 H 0.854015 0.155178 0.948342 0.023 Uiso 1 1 calc R U . . .
C3 C 1.0918(3) 0.25259(19) 1.00190(15) 0.0280(5) Uani 1 1 d . . . . .
H3A H 1.132225 0.218147 1.051083 0.042 Uiso 1 1 calc R U . . .
H3B H 1.048061 0.327665 1.031828 0.042 Uiso 1 1 calc R U . . .
H3C H 1.188264 0.265292 0.976370 0.042 Uiso 1 1 calc R U . . .
C4 C 0.6357(3) 0.34877(17) 0.96205(15) 0.0221(4) Uani 1 1 d . . . . .
H4A H 0.594163 0.421830 0.998607 0.033 Uiso 1 1 calc R U . . .
H4B H 0.704724 0.316764 1.007838 0.033 Uiso 1 1 calc R U . . .
H4C H 0.536310 0.292027 0.918242 0.033 Uiso 1 1 calc R U . . .
C5 C 0.7484(2) 0.37331(15) 0.90174(13) 0.0143(4) Uani 1 1 d . . . . .
H5 H 0.850695 0.428265 0.949482 0.017 Uiso 1 1 calc R U . . .
C6 C 0.6487(3) 0.43903(17) 0.84072(14) 0.0220(4) Uani 1 1 d . . . . .
H6A H 0.537924 0.393186 0.799700 0.033 Uiso 1 1 calc R U . . .
H6B H 0.717578 0.450585 0.799120 0.033 Uiso 1 1 calc R U . . .
H6C H 0.626876 0.515354 0.884321 0.033 Uiso 1 1 calc R U . . .
C7 C 1.0992(3) 0.40514(18) 0.83185(16) 0.0272(5) Uani 1 1 d . . . . .
H7A H 1.173661 0.401509 0.892053 0.041 Uiso 1 1 calc R U . . .
H7B H 1.020197 0.465430 0.848322 0.041 Uiso 1 1 calc R U . . .
H7C H 1.171291 0.424651 0.794995 0.041 Uiso 1 1 calc R U . . .
C8 C 0.9931(2) 0.28568(16) 0.76941(14) 0.0181(4) Uani 1 1 d . . . . .
H8 H 0.918671 0.295219 0.710053 0.022 Uiso 1 1 calc R U . . .
C9 C 1.1165(3) 0.19572(19) 0.73247(17) 0.0302(5) Uani 1 1 d . . . . .
H9A H 1.172933 0.219225 0.690898 0.045 Uiso 1 1 calc R U . . .
H9B H 1.050593 0.118574 0.694590 0.045 Uiso 1 1 calc R U . . .
H9C H 1.204837 0.191825 0.788301 0.045 Uiso 1 1 calc R U . . .
C10 C 0.6465(2) 0.12941(14) 0.63736(13) 0.0112(4) Uani 1 1 d . . . . .
C11 C 0.5441(2) 0.20484(15) 0.60362(13) 0.0121(4) Uani 1 1 d . . . . .
H11 H 0.489766 0.260659 0.646402 0.015 Uiso 1 1 calc R U . . .
C12 C 0.5201(2) 0.19998(14) 0.50891(13) 0.0112(4) Uani 1 1 d . . . . .
H12 H 0.448297 0.251756 0.487816 0.013 Uiso 1 1 calc R U . . .
C13 C 0.5994(2) 0.12043(14) 0.44396(12) 0.0106(4) Uani 1 1 d . . . . .
C14 C 0.6990(2) 0.04380(15) 0.47747(13) 0.0116(4) Uani 1 1 d . . . . .
H14 H 0.752725 -0.012449 0.434621 0.014 Uiso 1 1 calc R U . . .
C15 C 0.7214(2) 0.04771(15) 0.57160(13) 0.0121(4) Uani 1 1 d . . . . .
H15 H 0.789094 -0.006337 0.591779 0.014 Uiso 1 1 calc R U . . .
C16 C 0.8985(3) 0.36126(19) 0.53341(15) 0.0292(5) Uani 1 1 d . . . . .
H16A H 0.844983 0.309718 0.557317 0.044 Uiso 1 1 calc R U . . .
H16B H 0.834234 0.429940 0.539365 0.044 Uiso 1 1 calc R U . . .
H16C H 1.019166 0.386650 0.572271 0.044 Uiso 1 1 calc R U . . .
C17 C 0.8941(2) 0.29464(16) 0.42580(14) 0.0176(4) Uani 1 1 d . . . . .
H17 H 0.948463 0.351240 0.404999 0.021 Uiso 1 1 calc R U . . .
C18 C 1.0112(2) 0.19469(19) 0.41658(17) 0.0256(5) Uani 1 1 d . . . . .
H18A H 1.130217 0.227072 0.455171 0.038 Uiso 1 1 calc R U . . .
H18B H 1.009731 0.153898 0.347836 0.038 Uiso 1 1 calc R U . . .
H18C H 0.968425 0.139400 0.440844 0.038 Uiso 1 1 calc R U . . .
C19 C 0.6005(3) 0.47568(17) 0.35774(17) 0.0271(5) Uani 1 1 d . . . . .
H19A H 0.596505 0.456981 0.288950 0.041 Uiso 1 1 calc R U . . .
H19B H 0.720654 0.500067 0.397708 0.041 Uiso 1 1 calc R U . . .
H19C H 0.528859 0.539414 0.378975 0.041 Uiso 1 1 calc R U . . .
C20 C 0.5307(2) 0.36662(16) 0.36968(14) 0.0169(4) Uani 1 1 d . . . . .
H20 H 0.539811 0.390146 0.440938 0.020 Uiso 1 1 calc R U . . .
C21 C 0.3366(2) 0.33457(18) 0.31739(16) 0.0246(5) Uani 1 1 d . . . . .
H21A H 0.272015 0.399517 0.346265 0.037 Uiso 1 1 calc R U . . .
H21B H 0.295217 0.264092 0.324661 0.037 Uiso 1 1 calc R U . . .
H21C H 0.318686 0.319614 0.247843 0.037 Uiso 1 1 calc R U . . .
C22 C 0.8486(3) 0.26634(19) 0.20061(16) 0.0259(5) Uani 1 1 d . . . . .
H22A H 0.857978 0.235688 0.133144 0.039 Uiso 1 1 calc R U . . .
H22B H 0.956127 0.258024 0.244160 0.039 Uiso 1 1 calc R U . . .
H22C H 0.829421 0.349302 0.219775 0.039 Uiso 1 1 calc R U . . .
C23 C 0.6952(2) 0.19723(16) 0.20808(14) 0.0164(4) Uani 1 1 d . . . . .
H23 H 0.722256 0.113964 0.188387 0.020 Uiso 1 1 calc R U . . .
C24 C 0.5318(3) 0.19826(18) 0.12989(15) 0.0233(5) Uani 1 1 d . . . . .
H24A H 0.507474 0.279346 0.140872 0.035 Uiso 1 1 calc R U . . .
H24B H 0.432800 0.154979 0.134184 0.035 Uiso 1 1 calc R U . . .
H24C H 0.551139 0.161122 0.064883 0.035 Uiso 1 1 calc R U . . .

loop_
_atom_site_aniso_label
_atom_site_aniso_U_11
_atom_site_aniso_U_22
_atom_site_aniso_U_33
_atom_site_aniso_U_23
_atom_site_aniso_U_13
_atom_site_aniso_U_12
Sn1 0.02564(8) 0.01421(7) 0.00908(7) 0.00328(5) 0.00354(5) -0.00644(5)
Si1 0.0124(2) 0.0116(2) 0.0095(2) 0.0022(2) 0.0021(2) 0.00085(19)
N1 0.0161(8) 0.0108(7) 0.0101(7) 0.0038(6) 0.0029(6) -0.0016(6)
C1 0.0390(14) 0.0286(12) 0.0266(12) 0.0115(10) 0.0046(10) 0.0179(10)
Si2 0.0108(2) 0.0118(2) 0.0138(2) 0.0068(2) 0.0030(2) 0.00039(19)
N2 0.0138(8) 0.0095(7) 0.0104(7) 0.0039(6) 0.0034(6) -0.0003(6)
C2 0.0191(10) 0.0212(10) 0.0143(9) 0.0058(8) 0.0025(8) 0.0068(8)
C3 0.0220(11) 0.0360(12) 0.0196(11) 0.0087(10) -0.0027(9) 0.0045(9)
C4 0.0243(11) 0.0195(10) 0.0229(11) 0.0054(9) 0.0106(9) 0.0053(8)
C5 0.0155(10) 0.0115(9) 0.0128(9) 0.0016(7) 0.0029(8) 0.0010(7)
C6 0.0294(11) 0.0156(10) 0.0191(10) 0.0046(8) 0.0060(9) 0.0073(8)
C7 0.0254(12) 0.0251(11) 0.0256(11) 0.0015(9) 0.0099(10) -0.0082(9)
C8 0.0156(10) 0.0206(10) 0.0143(9) 0.0023(8) 0.0040(8) -0.0031(8)
C9 0.0210(11) 0.0305(12) 0.0308(12) -0.0018(10) 0.0127(10) -0.0035(9)
C10 0.0121(9) 0.0086(8) 0.0113(9) 0.0029(7) 0.0015(7) -0.0043(7)
C11 0.0121(9) 0.0093(9) 0.0133(9) 0.0019(7) 0.0041(8) -0.0007(7)
C12 0.0096(9) 0.0083(8) 0.0151(9) 0.0050(7) 0.0014(7) -0.0009(7)
C13 0.0102(9) 0.0096(8) 0.0105(9) 0.0040(7) 0.0000(7) -0.0041(7)
C14 0.0112(9) 0.0087(8) 0.0135(9) 0.0018(7) 0.0046(7) -0.0005(7)
C15 0.0109(9) 0.0103(9) 0.0142(9) 0.0058(7) 0.0002(7) -0.0008(7)
C16 0.0229(11) 0.0338(12) 0.0229(11) 0.0068(10) -0.0016(9) -0.0105(9)
C17 0.0136(10) 0.0189(10) 0.0219(10) 0.0116(8) 0.0016(8) -0.0025(8)
C18 0.0131(10) 0.0345(12) 0.0363(13) 0.0231(10) 0.0040(9) 0.0031(9)
C19 0.0294(12) 0.0177(10) 0.0407(13) 0.0169(10) 0.0115(10) 0.0066(9)
C20 0.0189(10) 0.0137(9) 0.0211(10) 0.0084(8) 0.0077(8) 0.0039(8)
C21 0.0195(11) 0.0252(11) 0.0338(12) 0.0149(10) 0.0091(9) 0.0081(8)
C22 0.0230(11) 0.0351(12) 0.0284(12) 0.0199(10) 0.0100(9) 0.0013(9)
C23 0.0174(10) 0.0181(10) 0.0179(10) 0.0102(8) 0.0070(8) 0.0034(8)
C24 0.0257(11) 0.0276(11) 0.0201(11) 0.0148(9) 0.0034(9) 0.0010(9)

loop_
_atom_type_symbol
_atom_type_description
_atom_type_scat_dispersion_real
_atom_type_scat_dispersion_imag
_atom_type_scat_source
C C 0.0033 0.0016 'International Tables Vol C Tables 4.2.6.8 and 6.1.1.4'
Si Si 0.0817 0.0704 'International Tables Vol C Tables 4.2.6.8 and 6.1.1.4'
Sn Sn -0.6537 1.4246 'International Tables Vol C Tables 4.2.6.8 and 6.1.1.4'
N N 0.0061 0.0033 'International Tables Vol C Tables 4.2.6.8 and 6.1.1.4'
H H 0.0000 0.0000 'International Tables Vol C Tables 4.2.6.8 and 6.1.1.4'

loop_
_geom_angle_atom_site_label_1
_geom_angle_atom_site_label_2
_geom_angle_atom_site_label_3
_geom_angle
_geom_angle_site_symmetry_1
_geom_angle_site_symmetry_3
_geom_angle_publ_flag
N2 Sn1 N1 106.96(6) 2_656 . ?
N1 Si1 C8 108.90(8) . . ?
N1 Si1 C5 112.44(8) . . ?
C8 Si1 C5 108.13(8) . . ?
N1 Si1 C2 107.92(8) . . ?
C8 Si1 C2 113.73(9) . . ?
C5 Si1 C2 105.79(8) . . ?
C10 N1 Si1 118.09(11) . . ?
C10 N1 Sn1 125.30(11) . . ?
Si1 N1 Sn1 116.60(8) . . ?
C2 C1 H1A 109.5 . . ?
C2 C1 H1B 109.5 . . ?
H1A C1 H1B 109.5 . . ?
C2 C1 H1C 109.5 . . ?
H1A C1 H1C 109.5 . . ?
H1B C1 H1C 109.5 . . ?
N2 Si2 C20 111.14(8) . . ?
N2 Si2 C17 110.59(8) . . ?
C20 Si2 C17 107.25(9) . . ?
N2 Si2 C23 107.25(8) . . ?
C20 Si2 C23 112.64(8) . . ?
C17 Si2 C23 107.94(9) . . ?
C13 N2 Si2 116.07(11) . . ?
C13 N2 Sn1 123.71(11) . 2_656 ?
Si2 N2 Sn1 120.22(8) . 2_656 ?
C1 C2 C3 109.55(17) . . ?
C1 C2 Si1 116.13(14) . . ?
C3 C2 Si1 112.14(14) . . ?
C1 C2 H2 106.1 . . ?
C3 C2 H2 106.1 . . ?
Si1 C2 H2 106.1 . . ?
C2 C3 H3A 109.5 . . ?
C2 C3 H3B 109.5 . . ?
H3A C3 H3B 109.5 . . ?
C2 C3 H3C 109.5 . . ?
H3A C3 H3C 109.5 . . ?
H3B C3 H3C 109.5 . . ?
C5 C4 H4A 109.5 . . ?
C5 C4 H4B 109.5 . . ?
H4A C4 H4B 109.5 . . ?
C5 C4 H4C 109.5 . . ?
H4A C4 H4C 109.5 . . ?
H4B C4 H4C 109.5 . . ?
C6 C5 C4 109.32(16) . . ?
C6 C5 Si1 113.80(13) . . ?
C4 C5 Si1 113.45(12) . . ?
C6 C5 H5 106.6 . . ?
C4 C5 H5 106.6 . . ?
Si1 C5 H5 106.6 . . ?
C5 C6 H6A 109.5 . . ?
C5 C6 H6B 109.5 . . ?
H6A C6 H6B 109.5 . . ?
C5 C6 H6C 109.5 . . ?
H6A C6 H6C 109.5 . . ?
H6B C6 H6C 109.5 . . ?
C8 C7 H7A 109.5 . . ?
C8 C7 H7B 109.5 . . ?
H7A C7 H7B 109.5 . . ?
C8 C7 H7C 109.5 . . ?
H7A C7 H7C 109.5 . . ?
H7B C7 H7C 109.5 . . ?
C9 C8 C7 108.86(16) . . ?
C9 C8 Si1 114.96(14) . . ?
C7 C8 Si1 114.87(14) . . ?
C9 C8 H8 105.8 . . ?
C7 C8 H8 105.8 . . ?
Si1 C8 H8 105.8 . . ?
C8 C9 H9A 109.5 . . ?
C8 C9 H9B 109.5 . . ?
H9A C9 H9B 109.5 . . ?
C8 C9 H9C 109.5 . . ?
H9A C9 H9C 109.5 . . ?
H9B C9 H9C 109.5 . . ?
C15 C10 C11 117.34(16) . . ?
C15 C10 N1 120.82(16) . . ?
C11 C10 N1 121.84(16) . . ?
C12 C11 C10 121.35(17) . . ?
C12 C11 H11 119.3 . . ?
C10 C11 H11 119.3 . . ?
C11 C12 C13 121.27(16) . . ?
C11 C12 H12 119.4 . . ?
C13 C12 H12 119.4 . . ?
C14 C13 C12 117.14(16) . . ?
C14 C13 N2 120.41(16) . . ?
C12 C13 N2 122.46(15) . . ?
C15 C14 C13 121.60(17) . . ?
C15 C14 H14 119.2 . . ?
C13 C14 H14 119.2 . . ?
C14 C15 C10 121.27(16) . . ?
C14 C15 H15 119.4 . . ?
C10 C15 H15 119.4 . . ?
C17 C16 H16A 109.5 . . ?
C17 C16 H16B 109.5 . . ?
H16A C16 H16B 109.5 . . ?
C17 C16 H16C 109.5 . . ?
H16A C16 H16C 109.5 . . ?
H16B C16 H16C 109.5 . . ?
C16 C17 C18 110.10(17) . . ?
C16 C17 Si2 115.89(14) . . ?
C18 C17 Si2 111.73(13) . . ?
C16 C17 H17 106.1 . . ?
C18 C17 H17 106.1 . . ?
Si2 C17 H17 106.1 . . ?
C17 C18 H18A 109.5 . . ?
C17 C18 H18B 109.5 . . ?
H18A C18 H18B 109.5 . . ?
C17 C18 H18C 109.5 . . ?
H18A C18 H18C 109.5 . . ?
H18B C18 H18C 109.5 . . ?
C20 C19 H19A 109.5 . . ?
C20 C19 H19B 109.5 . . ?
H19A C19 H19B 109.5 . . ?
C20 C19 H19C 109.5 . . ?
H19A C19 H19C 109.5 . . ?
H19B C19 H19C 109.5 . . ?
C21 C20 C19 110.72(16) . . ?
C21 C20 Si2 115.04(13) . . ?
C19 C20 Si2 112.27(13) . . ?
C21 C20 H20 106.0 . . ?
C19 C20 H20 106.0 . . ?
Si2 C20 H20 106.0 . . ?
C20 C21 H21A 109.5 . . ?
C20 C21 H21B 109.5 . . ?
H21A C21 H21B 109.5 . . ?
C20 C21 H21C 109.5 . . ?
H21A C21 H21C 109.5 . . ?
H21B C21 H21C 109.5 . . ?
C23 C22 H22A 109.5 . . ?
C23 C22 H22B 109.5 . . ?
H22A C22 H22B 109.5 . . ?
C23 C22 H22C 109.5 . . ?
H22A C22 H22C 109.5 . . ?
H22B C22 H22C 109.5 . . ?
C22 C23 C24 108.65(16) . . ?
C22 C23 Si2 113.88(13) . . ?
C24 C23 Si2 115.83(14) . . ?
C22 C23 H23 105.9 . . ?
C24 C23 H23 105.9 . . ?
Si2 C23 H23 105.9 . . ?
C23 C24 H24A 109.5 . . ?
C23 C24 H24B 109.5 . . ?
H24A C24 H24B 109.5 . . ?
C23 C24 H24C 109.5 . . ?
H24A C24 H24C 109.5 . . ?
H24B C24 H24C 109.5 . . ?

loop_
_geom_bond_atom_site_label_1
_geom_bond_atom_site_label_2
_geom_bond_distance
_geom_bond_site_symmetry_2
_geom_bond_publ_flag
Sn1 N2 2.0753(14) 2_656 ?
Sn1 N1 2.0821(15) . ?
Si1 N1 1.7588(15) . ?
Si1 C8 1.894(2) . ?
Si1 C5 1.8974(18) . ?
Si1 C2 1.9028(19) . ?
N1 C10 1.436(2) . ?
C1 C2 1.535(3) . ?
C1 H1A 0.9800 . ?
C1 H1B 0.9800 . ?
C1 H1C 0.9800 . ?
Si2 N2 1.7617(15) . ?
Si2 C20 1.8957(19) . ?
Si2 C17 1.8964(19) . ?
Si2 C23 1.909(2) . ?
N2 C13 1.434(2) . ?
C2 C3 1.538(3) . ?
C2 H2 1.0000 . ?
C3 H3A 0.9800 . ?
C3 H3B 0.9800 . ?
C3 H3C 0.9800 . ?
C4 C5 1.533(3) . ?
C4 H4A 0.9800 . ?
C4 H4B 0.9800 . ?
C4 H4C 0.9800 . ?
C5 C6 1.532(3) . ?
C5 H5 1.0000 . ?
C6 H6A 0.9800 . ?
C6 H6B 0.9800 . ?
C6 H6C 0.9800 . ?
C7 C8 1.537(3) . ?
C7 H7A 0.9800 . ?
C7 H7B 0.9800 . ?
C7 H7C 0.9800 . ?
C8 C9 1.533(3) . ?
C8 H8 1.0000 . ?
C9 H9A 0.9800 . ?
C9 H9B 0.9800 . ?
C9 H9C 0.9800 . ?
C10 C15 1.393(2) . ?
C10 C11 1.396(2) . ?
C11 C12 1.387(2) . ?
C11 H11 0.9500 . ?
C12 C13 1.397(2) . ?
C12 H12 0.9500 . ?
C13 C14 1.395(2) . ?
C14 C15 1.384(2) . ?
C14 H14 0.9500 . ?
C15 H15 0.9500 . ?
C16 C17 1.535(3) . ?
C16 H16A 0.9800 . ?
C16 H16B 0.9800 . ?
C16 H16C 0.9800 . ?
C17 C18 1.537(3) . ?
C17 H17 1.0000 . ?
C18 H18A 0.9800 . ?
C18 H18B 0.9800 . ?
C18 H18C 0.9800 . ?
C19 C20 1.539(3) . ?
C19 H19A 0.9800 . ?
C19 H19B 0.9800 . ?
C19 H19C 0.9800 . ?
C20 C21 1.535(3) . ?
C20 H20 1.0000 . ?
C21 H21A 0.9800 . ?
C21 H21B 0.9800 . ?
C21 H21C 0.9800 . ?
C22 C23 1.539(3) . ?
C22 H22A 0.9800 . ?
C22 H22B 0.9800 . ?
C22 H22C 0.9800 . ?
C23 C24 1.541(3) . ?
C23 H23 1.0000 . ?
C24 H24A 0.9800 . ?
C24 H24B 0.9800 . ?
C24 H24C 0.9800 . ?
